data_2017965
loop_
_publ_author_name
'Kelley, Annette'
'Akkina, Subhash'
'Devarapally, Goutham K.'
'Nalla, Soujanya'
'Pasam, Divya'
'Madhabushi, Shravani'
'Bond, Marcus R.'

_publ_section_title
;
 Nine compounds containing high-nuclearity
 [Cu~<i>n~</i><i>X</i>~2<i>n~+2</i>]^2{-^} (<i>n</i> = 4, 5 or 7;
 <i>X</i> = Cl or Br) quasi-planar oligomers
;
_journal_coeditor_code SK3391
_journal_issue 1
_journal_name_full 'Acta Crystallographica Section C'
_journal_page_first m22
_journal_page_last m34
_journal_paper_doi 10.1107/S0108270110049024
_journal_volume 67
_journal_year 2011
_chemical_formula_iupac '(C9 H14 N)2 [Cu4 Br10]'
_chemical_formula_moiety '2(C9 H14 N +), Br10 Cu4 2-'
_chemical_formula_sum 'C18 H28 Br10 Cu4 N2'
_chemical_formula_weight 1325.66
_chemical_name_systematic
;
bis(trimethylphenylammonium) hexa-\m~2~-bromido-tetrabromidocuprate(II)
;
_space_group_IT_number 2
_symmetry_cell_setting triclinic
_symmetry_space_group_name_Hall '-P 1'
_symmetry_space_group_name_H-M 'P -1'
_atom_sites_solution_hydrogens geom
_atom_sites_solution_primary direct
_atom_sites_solution_secondary difmap
_audit_creation_method SHELXL97
_cell_angle_alpha 107.6930(10)
_cell_angle_beta 100.6070(10)
_cell_angle_gamma 100.8880(10)
_cell_formula_units_Z 1
_cell_length_a 6.39690(10)
_cell_length_b 11.8734(2)
_cell_length_c 12.2699(3)
_cell_measurement_reflns_used 20082
_cell_measurement_temperature 295(2)
_cell_measurement_theta_max 34.972
_cell_measurement_theta_min 2.910
_cell_volume 842.33(3)
_computing_cell_refinement 'SCALEPACK (Otwinowski & Minor, 1997)'
_computing_data_collection 'COLLECT (Nonius, 1998)'
_computing_data_reduction 'DENZO and SCALEPACK (Otwinowski & Minor, 1997)'
_computing_molecular_graphics
;
ORTEP-3 for Windows (Farrugia, 1997) and ORTEPIII (Burnett & Johnson,
1996)
;
_computing_publication_material 'Please provide missing information'
_computing_structure_refinement 'SHELXL97 (Sheldrick, 2008)'
_computing_structure_solution 'SIR92 (Altomare <i>et al.</i>, 1993)'
_diffrn_ambient_temperature 295(2)
_diffrn_detector_area_resol_mean 9
_diffrn_measured_fraction_theta_full 0.989
_diffrn_measured_fraction_theta_max 0.989
_diffrn_measurement_device '95mm CCD camera on \k-goniostat'
_diffrn_measurement_device_type 'Nonius KappaCCD area-detector'
_diffrn_measurement_method 'CCD rotation images, thick slices'
_diffrn_radiation_monochromator graphite
_diffrn_radiation_source 'fine-focus sealed tube'
_diffrn_radiation_type MoK\a
_diffrn_radiation_wavelength 0.71073
_diffrn_reflns_av_R_equivalents 0.0719
_diffrn_reflns_av_sigmaI/netI 0.0478
_diffrn_reflns_limit_h_max 9
_diffrn_reflns_limit_h_min -9
_diffrn_reflns_limit_k_max 17
_diffrn_reflns_limit_k_min -17
_diffrn_reflns_limit_l_max 18
_diffrn_reflns_limit_l_min -18
_diffrn_reflns_number 25097
_diffrn_reflns_theta_full 32.15
_diffrn_reflns_theta_max 32.15
_diffrn_reflns_theta_min 3.94
_exptl_absorpt_coefficient_mu 14.3630
_exptl_absorpt_correction_T_max 0.2572
_exptl_absorpt_correction_T_min 0.1037
_exptl_absorpt_correction_type analytical
_exptl_absorpt_process_details '(Alcock, 1974)'
_exptl_crystal_colour 'dark purple'
_exptl_crystal_density_diffrn 2.613
_exptl_crystal_density_method 'not measured'
_exptl_crystal_description needle
_exptl_crystal_F_000 616
_exptl_crystal_size_max 0.21
_exptl_crystal_size_mid 0.17
_exptl_crystal_size_min 0.14
_refine_diff_density_max 1.030
_refine_diff_density_min -1.263
_refine_ls_extinction_coef 0.0054(4)
_refine_ls_extinction_expression Fc^*^=kFc[1+0.001xFc^2^\l^3^/sin(2\q)]^-1/4^
_refine_ls_extinction_method 'SHELXL97 (Sheldrick, 2008)'
_refine_ls_goodness_of_fit_ref 1.045
_refine_ls_hydrogen_treatment constr
_refine_ls_matrix_type full
_refine_ls_number_parameters 158
_refine_ls_number_reflns 5868
_refine_ls_number_restraints 0
_refine_ls_restrained_S_all 1.045
_refine_ls_R_factor_all 0.0826
_refine_ls_R_factor_gt 0.0453
_refine_ls_shift/su_max 0.000
_refine_ls_shift/su_mean 0.000
_refine_ls_structure_factor_coef Fsqd
_refine_ls_weighting_details 'calc w = 1/[\s^2^(Fo^2^)+(0.0472P)^2^+0.5710P] where P=(Fo^2^+2Fc^2^)/3'
_refine_ls_weighting_scheme calc
_refine_ls_wR_factor_gt 0.0974
_refine_ls_wR_factor_ref 0.1128
_reflns_number_gt 3831
_reflns_number_total 5868
_reflns_threshold_expression I>2\s(I)
_cod_data_source_file sk3391.cif
_cod_data_source_block VI
_cod_database_code 2017965
_cod_database_fobs_code 2017965

loop_
_symmetry_equiv_pos_as_xyz
'x, y, z'
'-x, -y, -z'

loop_
_atom_site_type_symbol
_atom_site_label
_atom_site_fract_x
_atom_site_fract_y
_atom_site_fract_z
_atom_site_U_iso_or_equiv
_atom_site_adp_type
_atom_site_calc_flag
_atom_site_refinement_flags
_atom_site_occupancy
_atom_site_disorder_assembly
_atom_site_disorder_group
Cu Cu1 0.84987(8) 0.10508(5) 0.05623(4) 0.03649(13) Uani d . 1 . .
Cu Cu2 0.46196(7) 0.25731(4) 0.16479(4) 0.03296(12) Uani d . 1 . .
Br Br1 0.86484(6) -0.02218(4) -0.13910(3) 0.03442(10) Uani d . 1 . .
Br Br2 0.53800(7) 0.16495(4) -0.02738(3) 0.04314(12) Uani d . 1 . .
Br Br3 0.78259(7) 0.19680(4) 0.24579(3) 0.03930(11) Uani d . 1 . .
Br Br4 0.16774(7) 0.32035(4) 0.06760(4) 0.04076(12) Uani d . 1 . .
Br Br5 0.46227(8) 0.37818(5) 0.35656(4) 0.04954(14) Uani d . 1 . .
N N1 0.9824(6) 0.6306(4) 0.2881(4) 0.0504(9) Uani d . 1 . .
C C11 0.8084(9) 0.5407(5) 0.1820(5) 0.0612(13) Uani d . 1 . .
H H11A 0.6830 0.5089 0.2066 0.092 Uiso calc R 1 . .
H H11B 0.8660 0.4747 0.1435 0.092 Uiso calc R 1 . .
H H11C 0.7649 0.5810 0.1280 0.092 Uiso calc R 1 . .
C C12 1.0451(11) 0.5619(6) 0.3683(6) 0.0826(19) Uani d . 1 . .
H H12A 1.1681 0.6139 0.4332 0.124 Uiso calc R 1 . .
H H12B 1.0850 0.4907 0.3247 0.124 Uiso calc R 1 . .
H H12C 0.9224 0.5371 0.3982 0.124 Uiso calc R 1 . .
C C13 1.1826(9) 0.6756(6) 0.2505(7) 0.089(2) Uani d . 1 . .
H H13A 1.1434 0.7131 0.1932 0.134 Uiso calc R 1 . .
H H13B 1.2399 0.6079 0.2159 0.134 Uiso calc R 1 . .
H H13C 1.2927 0.7347 0.3182 0.134 Uiso calc R 1 . .
C C1 0.8927(7) 0.7347(4) 0.3461(4) 0.0401(9) Uani d . 1 . .
C C2 0.8510(9) 0.8111(4) 0.2849(4) 0.0529(11) Uani d . 1 . .
H H2 0.8808 0.7982 0.2114 0.064 Uiso calc R 1 . .
C C3 0.7641(9) 0.9079(5) 0.3336(5) 0.0606(13) Uani d . 1 . .
H H3 0.7344 0.9597 0.2926 0.073 Uiso calc R 1 . .
C C4 0.7228(8) 0.9264(5) 0.4423(5) 0.0637(14) Uani d . 1 . .
H H4 0.6687 0.9924 0.4764 0.076 Uiso calc R 1 . .
C C5 0.7611(10) 0.8479(6) 0.5009(5) 0.0682(15) Uani d . 1 . .
H H5 0.7310 0.8605 0.5744 0.082 Uiso calc R 1 . .
C C6 0.8440(9) 0.7500(5) 0.4522(4) 0.0574(12) Uani d . 1 . .
H H6 0.8660 0.6956 0.4913 0.069 Uiso calc R 1 . .

loop_
_atom_site_aniso_label
_atom_site_aniso_U_11
_atom_site_aniso_U_22
_atom_site_aniso_U_33
_atom_site_aniso_U_12
_atom_site_aniso_U_13
_atom_site_aniso_U_23
Cu1 0.0363(3) 0.0486(3) 0.0289(2) 0.0236(2) 0.01094(19) 0.0107(2)
Cu2 0.0331(2) 0.0386(3) 0.0298(2) 0.0159(2) 0.01102(18) 0.0099(2)
Br1 0.0362(2) 0.0425(2) 0.02863(19) 0.01923(17) 0.01085(15) 0.01122(17)
Br2 0.0410(2) 0.0647(3) 0.0300(2) 0.0311(2) 0.01129(16) 0.01371(19)
Br3 0.0415(2) 0.0519(2) 0.0288(2) 0.02513(19) 0.01045(16) 0.01168(18)
Br4 0.0426(2) 0.0474(2) 0.0409(2) 0.02410(19) 0.01394(17) 0.01822(19)
Br5 0.0527(3) 0.0632(3) 0.0329(2) 0.0276(2) 0.01585(19) 0.0067(2)
N1 0.046(2) 0.048(2) 0.062(2) 0.0175(18) 0.0170(18) 0.021(2)
C11 0.064(3) 0.046(3) 0.060(3) 0.008(2) 0.015(3) 0.004(2)
C12 0.086(4) 0.074(4) 0.092(5) 0.040(3) -0.003(3) 0.038(4)
C13 0.052(3) 0.077(4) 0.133(6) 0.014(3) 0.048(4) 0.018(4)
C1 0.043(2) 0.041(2) 0.038(2) 0.0108(18) 0.0083(17) 0.0157(18)
C2 0.074(3) 0.050(3) 0.040(2) 0.021(2) 0.018(2) 0.020(2)
C3 0.076(3) 0.048(3) 0.059(3) 0.022(3) 0.004(3) 0.024(2)
C4 0.053(3) 0.052(3) 0.070(4) 0.016(2) 0.013(3) 0.000(3)
C5 0.078(4) 0.077(4) 0.047(3) 0.016(3) 0.029(3) 0.015(3)
C6 0.073(3) 0.061(3) 0.045(3) 0.016(3) 0.015(2) 0.028(2)

loop_
_atom_type_symbol
_atom_type_description
_atom_type_scat_dispersion_real
_atom_type_scat_dispersion_imag
_atom_type_scat_source
C C 0.0030 0.0020 'International Tables Vol C Tables 4.2.6.8 and 6.1.1.4'
H H 0.0000 0.0000 'International Tables Vol C Tables 4.2.6.8 and 6.1.1.4'
Br Br -0.2900 2.4600 'International Tables Vol C Tables 4.2.6.8 and 6.1.1.4'
Cu Cu 0.3200 1.2650 'International Tables Vol C Tables 4.2.6.8 and 6.1.1.4'
N N 0.0060 0.0030 'International Tables Vol C Tables 4.2.6.8 and 6.1.1.4'

loop_
_geom_angle_atom_site_label_1
_geom_angle_atom_site_label_2
_geom_angle_atom_site_label_3
_geom_angle_site_symmetry_1
_geom_angle_site_symmetry_3
_geom_angle
_geom_angle_publ_flag
Br1 Cu1 Br1 . 2_755 87.103(18) yes
Br1 Cu1 Br2 . . 91.994(19) yes
Br1 Cu1 Br2 2_755 . 173.18(3) yes
Br1 Cu1 Br2 . 2_655 81.905(18) yes
Br1 Cu1 Br2 2_755 2_655 87.475(18) yes
Br1 Cu1 Br3 . . 169.07(3) yes
Br1 Cu1 Br3 2_755 . 92.830(19) yes
Br1 Cu1 Br4 . 1_655 95.24(2) yes
Br1 Cu1 Br4 2_755 1_655 92.774(19) yes
Br2 Cu1 Br2 . 2_655 85.703(19) yes
Br2 Cu1 Br3 . . 86.776(18) yes
Br2 Cu1 Br3 2_655 . 87.172(19) yes
Br2 Cu1 Br4 . 1_655 94.04(2) yes
Br2 Cu1 Br4 2_655 1_655 177.122(19) yes
Br3 Cu1 Br4 . 1_655 95.68(2) yes
Br1 Cu2 Br2 2_655 . 92.86(2) yes
Br1 Cu2 Br3 2_655 . 94.023(19) yes
Br1 Cu2 Br4 2_655 . 89.879(19) yes
Br1 Cu2 Br5 2_655 . 99.19(2) yes
Br2 Cu2 Br3 . . 84.737(18) yes
Br2 Cu2 Br4 . . 89.557(19) yes
Br2 Cu2 Br5 . . 167.34(3) yes
Br3 Cu2 Br4 . . 173.23(2) yes
Br3 Cu2 Br5 . . 90.52(2) yes
Br4 Cu2 Br5 . . 94.31(2) yes
Cu1 Br1 Cu1 2_755 . 92.897(18) yes
Cu1 Br1 Cu2 . 2_655 98.748(19) yes
Cu1 Br1 Cu2 2_755 2_655 86.512(19) yes
Cu1 Br2 Cu2 . . 94.041(19) yes
Cu1 Br2 Cu1 . 2_655 94.298(19) yes
Cu1 Br2 Cu2 2_655 . 86.470(19) yes
Cu1 Br3 Cu2 . . 94.439(19) yes
Cu1 Br4 Cu2 1_455 . 90.574(19) yes
C1 N1 C11 . . 109.1(3) ?
C11 N1 C12 . . 106.9(4) ?
C11 N1 C13 . . 109.5(4) ?
C1 N1 C12 . . 112.5(4) ?
C1 N1 C13 . . 110.9(4) ?
C12 N1 C13 . . 107.9(5) ?
N1 C11 H11A . . 109.5 ?
N1 C11 H11B . . 109.5 ?
H11A C11 H11B . . 109.5 ?
N1 C11 H11C . . 109.5 ?
H11A C11 H11C . . 109.5 ?
H11B C11 H11C . . 109.5 ?
N1 C12 H12A . . 109.5 ?
N1 C12 H12B . . 109.5 ?
H12A C12 H12B . . 109.5 ?
N1 C12 H12C . . 109.5 ?
H12A C12 H12C . . 109.5 ?
H12B C12 H12C . . 109.5 ?
N1 C13 H13A . . 109.5 ?
N1 C13 H13B . . 109.5 ?
H13A C13 H13B . . 109.5 ?
N1 C13 H13C . . 109.5 ?
H13A C13 H13C . . 109.5 ?
H13B C13 H13C . . 109.5 ?
N1 C1 C2 . . 117.2(4) ?
N1 C1 C6 . . 121.7(4) ?
C2 C1 C6 . . 121.0(4) ?
C1 C2 C3 . . 119.7(4) ?
C1 C2 H2 . . 120.2 ?
C3 C2 H2 . . 120.2 ?
C2 C3 C4 . . 119.5(5) ?
C2 C3 H3 . . 120.2 ?
C4 C3 H3 . . 120.2 ?
C3 C4 C5 . . 120.1(5) ?
C3 C4 H4 . . 120.0 ?
C5 C4 H4 . . 120.0 ?
C4 C5 C6 . . 120.8(5) ?
C4 C5 H5 . . 119.6 ?
C6 C5 H5 . . 119.6 ?
C5 C6 C1 . . 118.9(5) ?
C5 C6 H6 . . 120.6 ?
C1 C6 H6 . . 120.6 ?

loop_
_geom_bond_atom_site_label_1
_geom_bond_atom_site_label_2
_geom_bond_site_symmetry_2
_geom_bond_distance
_geom_bond_publ_flag
Cu1 Br1 . 2.4441(6) yes
Cu1 Br1 2_755 2.4366(5) yes
Cu1 Br2 . 2.4007(5) yes
Cu1 Br2 2_655 3.5416(7) yes
Cu1 Br3 . 2.4057(6) yes
Cu1 Br4 1_655 2.8987(7) yes
Cu2 Br1 2_655 3.0465(6) yes
Cu2 Br2 . 2.4599(6) yes
Cu2 Br3 . 2.4395(5) yes
Cu2 Br4 . 2.4027(5) yes
Cu2 Br5 . 2.3539(6) yes
N1 C11 . 1.498(6) ?
C11 H11A . 0.9600 ?
C11 H11B . 0.9600 ?
C11 H11C . 0.9600 ?
N1 C12 . 1.504(6) ?
C12 H12A . 0.9600 ?
C12 H12B . 0.9600 ?
C12 H12C . 0.9600 ?
N1 C13 . 1.500(7) ?
C13 H13A . 0.9600 ?
C13 H13B . 0.9600 ?
C13 H13C . 0.9600 ?
N1 C1 . 1.499(5) ?
C1 C6 . 1.361(6) ?
C1 C2 . 1.375(6) ?
C2 H2 . 0.9300 ?
C2 C3 . 1.390(7) ?
C3 H3 . 0.9300 ?
C3 C4 . 1.367(7) ?
C4 H4 . 0.9300 ?
C4 C5 . 1.370(8) ?
C5 H5 . 0.9300 ?
C5 C6 . 1.385(8) ?
C6 H6 . 0.9300 ?
